data_2211157
loop_
_publ_author_name
'Ebihara, Masahiro'
'Yang, Zhiyong'
'Kawamura, Takashi'

_publ_section_title
;Bis(\m-butyrato-\k^2^<i>O</i>:<i>O</i>')bis(\m-1,8-naphthyridine-\k^2^<i>N</i>:<i>N</i>')bis[chlororhodium(II)](<i>Rh{---</i>Rh})
 acetonitrile solvate
;
_journal_coeditor_code OB2088
_journal_issue 11
_journal_name_full 'Acta Crystallographica Section E'
_journal_page_first m3031
_journal_page_last m3033
_journal_paper_doi 10.1107/S1600536806043108
_journal_volume 62
_journal_year 2006
_chemical_formula_iupac '[Rh2 (C4 H7 O2)2 cl2 (C8 H6 N2)2] , C2 H3 N'
_chemical_formula_moiety 'C24 H26 Cl2 N4 O4 Rh2 , C2 H3 N'
_chemical_formula_sum 'C26 H29 Cl2 N5 O4 Rh2'
_chemical_formula_weight 752.26
_chemical_name_systematic
;
Bis(\m-butyrato-\k^2^O:O')bis(\m-1,8-naphthyridine-
\k^2^N:N')bis[chlororhodium(II)] acetonitrile solvate
;
_space_group_IT_number 14
_symmetry_cell_setting monoclinic
_symmetry_space_group_name_Hall '-P 2ybc'
_symmetry_space_group_name_H-M 'P 1 21/c 1'
_atom_sites_solution_hydrogens geom
_atom_sites_solution_primary direct
_atom_sites_solution_secondary difmap
_audit_creation_method SHELXL97
_cell_angle_alpha 90
_cell_angle_beta 92.280(10)
_cell_angle_gamma 90
_cell_formula_units_Z 4
_cell_length_a 16.561(2)
_cell_length_b 9.301(3)
_cell_length_c 17.904(3)
_cell_measurement_reflns_used 25
_cell_measurement_temperature 193(2)
_cell_measurement_theta_max 15.0
_cell_measurement_theta_min 12.5
_cell_volume 2755.6(11)
_computing_cell_refinement 'MSC/AFC Diffractometer Control Software'
_computing_data_collection
;
MSC/AFC Diffractometer Control Software
(Molecular Structure Corporation, 1996)
;
_computing_data_reduction 'TEXSAN (Rigaku/MSC, 2004)'
_computing_molecular_graphics 'ORTEPII (Johnson, 1976)'
_computing_publication_material 'TEXSAN and SHELXL97'
_computing_structure_refinement 'SHELXL97 (Sheldrick, 1997)'
_computing_structure_solution 'SHELXS86 (Sheldrick, 1985)'
_diffrn_ambient_temperature 193(2)
_diffrn_measured_fraction_theta_full 0.999
_diffrn_measured_fraction_theta_max 0.999
_diffrn_measurement_device_type 'Rigaku AFC-7R'
_diffrn_measurement_method \w/2\q
_diffrn_radiation_monochromator graphite
_diffrn_radiation_type MoK\a
_diffrn_radiation_wavelength 0.71070
_diffrn_reflns_av_R_equivalents 0.0243
_diffrn_reflns_av_sigmaI/netI 0.0353
_diffrn_reflns_limit_h_max 21
_diffrn_reflns_limit_h_min -21
_diffrn_reflns_limit_k_max 12
_diffrn_reflns_limit_k_min 0
_diffrn_reflns_limit_l_max 19
_diffrn_reflns_limit_l_min -23
_diffrn_reflns_number 9725
_diffrn_reflns_theta_full 27.49
_diffrn_reflns_theta_max 27.49
_diffrn_reflns_theta_min 2.28
_diffrn_standards_decay_% 0.11
_diffrn_standards_interval_count 150
_diffrn_standards_number 3
_exptl_absorpt_coefficient_mu 1.434
_exptl_absorpt_correction_T_max 0.700
_exptl_absorpt_correction_T_min 0.671
_exptl_absorpt_correction_type psi-scan
_exptl_absorpt_process_details '(North <i>et al.</i>,  1968)'
_exptl_crystal_colour brown
_exptl_crystal_density_diffrn 1.813
_exptl_crystal_density_method 'not measured'
_exptl_crystal_description prismatic
_exptl_crystal_F_000 1504
_exptl_crystal_size_max 0.25
_exptl_crystal_size_mid 0.25
_exptl_crystal_size_min 0.25
_refine_diff_density_max 0.433
_refine_diff_density_min -0.540
_refine_ls_extinction_coef 0.00059(7)
_refine_ls_extinction_expression Fc^*^=kFc[1+0.001xFc^2^\l^3^/sin(2\q)]^-1/4^
_refine_ls_extinction_method 'SHELXL97 (Sheldrick, 1997)'
_refine_ls_goodness_of_fit_ref 1.040
_refine_ls_hydrogen_treatment constr
_refine_ls_matrix_type full
_refine_ls_number_parameters 385
_refine_ls_number_reflns 6318
_refine_ls_number_restraints 0
_refine_ls_restrained_S_all 1.040
_refine_ls_R_factor_all 0.0338
_refine_ls_R_factor_gt 0.0234
_refine_ls_shift/su_max 0.002
_refine_ls_shift/su_mean 0.000
_refine_ls_structure_factor_coef Fsqd
_refine_ls_weighting_details 'calc w = 1/[\s^2^(Fo^2^)+(0.0217P)^2^+1.3025P] where P=(Fo^2^+2Fc^2^)/3'
_refine_ls_weighting_scheme calc
_refine_ls_wR_factor_gt 0.0540
_refine_ls_wR_factor_ref 0.0570
_reflns_number_gt 5471
_reflns_number_total 6318
_reflns_threshold_expression I>2\s(I)
_cod_data_source_file ob2088.cif
_cod_data_source_block I
_cod_original_sg_symbol_H-M 'P 21/c'
_cod_database_code 2211157
_cod_database_fobs_code 2211157

loop_
_symmetry_equiv_pos_as_xyz
'x, y, z'
'-x, y+1/2, -z+1/2'
'-x, -y, -z'
'x, -y-1/2, z-1/2'

loop_
_atom_site_type_symbol
_atom_site_label
_atom_site_fract_x
_atom_site_fract_y
_atom_site_fract_z
_atom_site_U_iso_or_equiv
_atom_site_adp_type
_atom_site_calc_flag
_atom_site_refinement_flags
_atom_site_occupancy
_atom_site_disorder_assembly
_atom_site_disorder_group
Rh Rh1 0.297151(10) 0.286791(18) 0.512216(9) 0.01962(5) Uani d . 1 . .
Rh Rh2 0.216635(10) 0.416186(17) 0.600451(9) 0.01847(5) Uani d . 1 . .
Cl Cl1 0.38715(4) 0.12991(7) 0.43193(3) 0.03222(13) Uani d . 1 . .
Cl Cl2 0.12840(3) 0.52447(7) 0.70172(3) 0.02959(13) Uani d . 1 . .
N N1 0.35761(11) 0.4739(2) 0.49496(10) 0.0246(4) Uani d . 1 . .
N N2 0.29169(11) 0.5873(2) 0.59267(11) 0.0239(4) Uani d . 1 . .
C C1 0.34701(13) 0.5944(3) 0.53738(13) 0.0256(5) Uani d . 1 . .
C C2 0.40966(14) 0.4809(3) 0.44013(14) 0.0338(6) Uani d . 1 . .
H H1 0.4168 0.3986 0.4097 0.041 Uiso calc R 1 . .
C C3 0.45433(16) 0.6056(3) 0.42575(16) 0.0422(7) Uani d . 1 . .
H H2 0.4910 0.6055 0.3863 0.051 Uiso calc R 1 . .
C C4 0.44584(15) 0.7256(3) 0.46721(16) 0.0390(6) Uani d . 1 . .
H H3 0.4763 0.8096 0.4575 0.047 Uiso calc R 1 . .
C C5 0.39050(14) 0.7231(3) 0.52545(14) 0.0309(5) Uani d . 1 . .
C C6 0.37739(16) 0.8431(3) 0.57103(16) 0.0381(6) Uani d . 1 . .
H H4 0.4050 0.9309 0.5630 0.046 Uiso calc R 1 . .
C C7 0.32465(16) 0.8315(3) 0.62679(16) 0.0389(6) Uani d . 1 . .
H H5 0.3159 0.9103 0.6592 0.047 Uiso calc R 1 . .
C C8 0.28315(15) 0.7016(3) 0.63600(15) 0.0320(5) Uani d . 1 . .
H H6 0.2468 0.6951 0.6756 0.038 Uiso calc R 1 . .
N N3 0.21524(11) 0.3424(2) 0.42928(10) 0.0220(4) Uani d . 1 . .
N N4 0.15043(10) 0.49610(19) 0.51218(10) 0.0206(4) Uani d . 1 . .
C C9 0.15594(12) 0.4429(2) 0.44117(12) 0.0207(4) Uani d . 1 . .
C C10 0.21904(14) 0.2861(3) 0.36130(13) 0.0265(5) Uani d . 1 . .
H H7 0.2602 0.2177 0.3527 0.032 Uiso calc R 1 . .
C C11 0.16547(15) 0.3222(3) 0.30134(14) 0.0318(5) Uani d . 1 . .
H H8 0.1694 0.2764 0.2542 0.038 Uiso calc R 1 . .
C C12 0.10820(15) 0.4232(3) 0.31176(13) 0.0314(5) Uani d . 1 . .
H H9 0.0721 0.4500 0.2716 0.038 Uiso calc R 1 . .
C C13 0.10222(13) 0.4888(2) 0.38273(13) 0.0252(5) Uani d . 1 . .
C C14 0.04544(14) 0.5963(3) 0.39695(14) 0.0293(5) Uani d . 1 . .
H H10 0.0088 0.6292 0.3585 0.035 Uiso calc R 1 . .
C C15 0.04406(14) 0.6526(3) 0.46711(14) 0.0305(5) Uani d . 1 . .
H H11 0.0073 0.7276 0.4777 0.037 Uiso calc R 1 . .
C C16 0.09649(14) 0.6001(2) 0.52325(14) 0.0265(5) Uani d . 1 . .
H H12 0.0939 0.6401 0.5719 0.032 Uiso calc R 1 . .
O O1 0.22939(9) 0.10743(17) 0.53411(9) 0.0264(3) Uani d . 1 A .
O O2 0.14437(9) 0.23744(16) 0.60294(9) 0.0240(3) Uani d . 1 A .
C C17 0.16821(13) 0.1212(2) 0.57396(13) 0.0247(5) Uani d . 1 . .
C C18A 0.1220(4) -0.0147(5) 0.5931(5) 0.0320(11) Uani d P 0.82(2) A 1
H H13A 0.1231 -0.0815 0.5501 0.038 Uiso calc PR 0.82(2) A 1
H H14A 0.1503 -0.0623 0.6362 0.038 Uiso calc PR 0.82(2) A 1
C C18B 0.1126(17) -0.005(3) 0.5721(16) 0.026(6) Uiso d P 0.18(2) A 2
H H13B 0.1423 -0.0880 0.5937 0.031 Uiso calc PR 0.18(2) A 2
H H14B 0.0988 -0.0276 0.5191 0.031 Uiso calc PR 0.18(2) A 2
C C19 0.03525(15) 0.0108(3) 0.61203(16) 0.0359(6) Uani d . 1 . .
H H16B 0.0487 0.0694 0.6570 0.043 Uiso calc PR 0.18(2) A 2
H H15B -0.0004 0.0711 0.5792 0.043 Uiso calc PR 0.18(2) A 2
H H15A 0.0049 0.0463 0.5670 0.043 Uiso calc PR 0.82(2) A 1
H H16A 0.0333 0.0864 0.6508 0.043 Uiso calc PR 0.82(2) A 1
C C20A -0.0052(5) -0.1225(12) 0.6398(5) 0.049(2) Uani d P 0.82(2) A 1
H H17A 0.0303 -0.1696 0.6774 0.073 Uiso calc PR 0.82(2) A 1
H H18A -0.0160 -0.1885 0.5979 0.073 Uiso calc PR 0.82(2) A 1
H H19A -0.0562 -0.0964 0.6622 0.073 Uiso calc PR 0.82(2) A 1
C C20B -0.018(2) -0.111(6) 0.639(2) 0.031(7) Uiso d P 0.18(2) A 2
H H17B 0.0091 -0.2035 0.6298 0.047 Uiso calc PR 0.18(2) A 2
H H18B -0.0699 -0.1091 0.6108 0.047 Uiso calc PR 0.18(2) A 2
H H19B -0.0263 -0.1001 0.6921 0.047 Uiso calc PR 0.18(2) A 2
O O3 0.37242(9) 0.23225(18) 0.60168(9) 0.0270(4) Uani d . 1 B .
O O4 0.28844(9) 0.32674(18) 0.68406(9) 0.0261(3) Uani d . 1 B .
C C21 0.35028(13) 0.2553(3) 0.66724(13) 0.0257(5) Uani d . 1 . .
C C22B 0.4063(5) 0.2096(11) 0.7313(4) 0.033(2) Uiso d P 0.468(17) B 1
H H20B 0.3726 0.1812 0.7733 0.040 Uiso calc PR 0.468(17) B 1
H H21B 0.4380 0.2949 0.7478 0.040 Uiso calc PR 0.468(17) B 1
C C23B 0.4661(7) 0.0865(12) 0.7178(6) 0.036(2) Uani d P 0.468(17) B 1
H H22B 0.4459 -0.0046 0.7388 0.043 Uiso calc PR 0.468(17) B 1
H H23B 0.4730 0.0731 0.6636 0.043 Uiso calc PR 0.468(17) B 1
C C24B 0.5455(6) 0.1283(13) 0.7564(7) 0.046(2) Uani d P 0.468(17) B 1
H H24B 0.5387 0.1336 0.8104 0.069 Uiso calc PR 0.468(17) B 1
H H25B 0.5626 0.2222 0.7379 0.069 Uiso calc PR 0.468(17) B 1
H H26B 0.5866 0.0561 0.7458 0.069 Uiso calc PR 0.468(17) B 1
C C22A 0.3959(4) 0.1786(9) 0.7315(3) 0.0285(17) Uiso d P 0.532(17) B 2
H H20A 0.3666 0.0898 0.7444 0.034 Uiso calc PR 0.532(17) B 2
H H21A 0.3983 0.2417 0.7761 0.034 Uiso calc PR 0.532(17) B 2
C C23A 0.4840(6) 0.1393(13) 0.7093(5) 0.044(2) Uani d P 0.532(17) B 2
H H22A 0.4811 0.0724 0.6662 0.052 Uiso calc PR 0.532(17) B 2
H H23A 0.5118 0.2277 0.6933 0.052 Uiso calc PR 0.532(17) B 2
C C24A 0.5322(7) 0.0716(14) 0.7716(6) 0.054(3) Uani d P 0.532(17) B 2
H H24A 0.5055 -0.0170 0.7871 0.081 Uiso calc PR 0.532(17) B 2
H H25A 0.5364 0.1383 0.8140 0.081 Uiso calc PR 0.532(17) B 2
H H26A 0.5864 0.0489 0.7550 0.081 Uiso calc PR 0.532(17) B 2
N N5 0.7197(2) 0.3637(4) 0.6861(2) 0.0752(9) Uani d . 1 . .
C C25 0.7404(2) 0.2618(4) 0.65753(19) 0.0519(8) Uani d . 1 . .
C C26 0.7680(2) 0.1345(4) 0.6211(2) 0.0731(11) Uani d . 1 . .
H H27 0.8090 0.0866 0.6532 0.110 Uiso calc R 1 . .
H H28 0.7914 0.1607 0.5736 0.110 Uiso calc R 1 . .
H H29 0.7223 0.0692 0.6116 0.110 Uiso calc R 1 . .

loop_
_atom_site_aniso_label
_atom_site_aniso_U_11
_atom_site_aniso_U_22
_atom_site_aniso_U_33
_atom_site_aniso_U_12
_atom_site_aniso_U_13
_atom_site_aniso_U_23
Rh1 0.01620(9) 0.02085(9) 0.02194(9) -0.00084(6) 0.00218(6) 0.00294(7)
Rh2 0.01670(9) 0.01828(9) 0.02040(9) -0.00244(6) 0.00047(6) 0.00152(6)
Cl1 0.0282(3) 0.0349(3) 0.0340(3) 0.0053(2) 0.0066(2) 0.0010(3)
Cl2 0.0294(3) 0.0333(3) 0.0263(3) -0.0006(2) 0.0040(2) -0.0027(2)
N1 0.0189(9) 0.0276(10) 0.0271(10) -0.0046(8) -0.0017(7) 0.0063(8)
N2 0.0214(9) 0.0231(10) 0.0267(10) -0.0059(7) -0.0040(8) 0.0033(8)
C1 0.0212(11) 0.0265(12) 0.0285(12) -0.0055(9) -0.0057(9) 0.0085(9)
C2 0.0259(12) 0.0403(15) 0.0358(13) -0.0050(11) 0.0068(10) 0.0079(12)
C3 0.0326(14) 0.0507(17) 0.0442(16) -0.0109(13) 0.0121(12) 0.0150(14)
C4 0.0301(13) 0.0407(16) 0.0460(16) -0.0153(12) -0.0011(12) 0.0182(13)
C5 0.0266(12) 0.0306(13) 0.0350(13) -0.0080(10) -0.0065(10) 0.0115(11)
C6 0.0380(14) 0.0275(13) 0.0478(16) -0.0127(11) -0.0103(12) 0.0090(12)
C7 0.0413(15) 0.0245(13) 0.0503(16) -0.0097(11) -0.0061(13) -0.0038(12)
C8 0.0302(13) 0.0268(13) 0.0388(14) -0.0060(10) -0.0035(11) -0.0034(11)
N3 0.0200(9) 0.0225(9) 0.0235(9) -0.0025(7) 0.0018(7) 0.0018(8)
N4 0.0192(9) 0.0194(9) 0.0232(9) -0.0028(7) 0.0012(7) 0.0022(7)
C9 0.0193(10) 0.0189(10) 0.0238(11) -0.0027(8) 0.0000(8) 0.0012(9)
C10 0.0271(12) 0.0286(12) 0.0239(11) -0.0020(10) 0.0034(9) -0.0015(9)
C11 0.0340(13) 0.0360(14) 0.0253(12) -0.0049(11) 0.0009(10) -0.0031(10)
C12 0.0325(13) 0.0366(14) 0.0245(12) -0.0043(11) -0.0066(10) 0.0017(10)
C13 0.0239(11) 0.0243(12) 0.0270(11) -0.0046(9) -0.0017(9) 0.0028(9)
C14 0.0246(12) 0.0301(13) 0.0325(13) 0.0002(10) -0.0076(10) 0.0050(10)
C15 0.0286(12) 0.0253(12) 0.0376(13) 0.0061(10) -0.0006(10) 0.0017(10)
C16 0.0248(11) 0.0239(12) 0.0307(12) 0.0012(9) 0.0010(9) -0.0011(10)
O1 0.0239(8) 0.0204(8) 0.0355(9) -0.0020(6) 0.0072(7) 0.0009(7)
O2 0.0200(7) 0.0188(8) 0.0336(9) -0.0043(6) 0.0049(6) -0.0004(7)
C17 0.0192(10) 0.0223(11) 0.0325(12) -0.0008(9) 0.0011(9) 0.0027(10)
C18A 0.031(2) 0.0190(18) 0.047(3) -0.0044(14) 0.011(2) 0.002(2)
C19 0.0355(14) 0.0318(14) 0.0409(14) -0.0078(11) 0.0072(11) -0.0005(12)
C20A 0.040(4) 0.031(3) 0.078(4) -0.008(3) 0.034(3) -0.011(2)
O3 0.0207(8) 0.0345(9) 0.0259(8) 0.0018(7) 0.0014(6) 0.0064(7)
O4 0.0238(8) 0.0304(9) 0.0239(8) 0.0007(7) -0.0007(6) 0.0043(7)
C21 0.0212(11) 0.0282(12) 0.0276(12) -0.0028(9) -0.0017(9) 0.0048(10)
C23B 0.040(5) 0.038(5) 0.028(4) 0.001(4) -0.008(3) 0.003(4)
C24B 0.036(4) 0.046(6) 0.056(6) -0.007(4) -0.001(4) 0.002(4)
C23A 0.035(4) 0.052(6) 0.043(4) 0.012(4) 0.000(3) 0.022(4)
C24A 0.050(6) 0.062(7) 0.049(5) 0.019(5) -0.010(4) 0.014(4)
N5 0.074(2) 0.062(2) 0.089(2) -0.0059(18) 0.0016(19) 0.0077(19)
C25 0.0504(19) 0.051(2) 0.0535(19) -0.0125(16) -0.0092(15) 0.0125(16)
C26 0.073(3) 0.065(2) 0.079(3) -0.001(2) -0.023(2) -0.008(2)

loop_
_atom_type_symbol
_atom_type_description
_atom_type_scat_dispersion_real
_atom_type_scat_dispersion_imag
_atom_type_scat_source
C C 0.0033 0.0016 'International Tables Vol C Tables 4.2.6.8 and 6.1.1.4'
H H 0.0000 0.0000 'International Tables Vol C Tables 4.2.6.8 and 6.1.1.4'
Cl Cl 0.1484 0.1585 'International Tables Vol C Tables 4.2.6.8 and 6.1.1.4'
N N 0.0061 0.0033 'International Tables Vol C Tables 4.2.6.8 and 6.1.1.4'
O O 0.0106 0.0060 'International Tables Vol C Tables 4.2.6.8 and 6.1.1.4'
Rh Rh -1.1178 0.9187 'International Tables Vol C Tables 4.2.6.8 and 6.1.1.4'

loop_
_geom_angle_atom_site_label_1
_geom_angle_atom_site_label_2
_geom_angle_atom_site_label_3
_geom_angle
_geom_angle_publ_flag
Cl1 Rh1 Rh2 173.148(16) y
O1 Rh1 Rh2 87.71(5) no
O3 Rh1 Rh2 86.96(5) no
N1 Rh1 Rh2 87.78(6) no
N3 Rh1 Rh2 88.93(5) no
O1 Rh1 Cl1 88.80(5) y
O3 Rh1 Cl1 87.04(5) y
N1 Rh1 Cl1 95.79(6) y
N3 Rh1 Cl1 96.94(5) y
O3 Rh1 O1 88.27(7) n
N1 Rh1 O1 175.39(7) n
N3 Rh1 O1 89.57(7) n
N1 Rh1 O3 92.43(7) n
N3 Rh1 O3 175.43(7) n
N3 Rh1 N1 89.40(7) n
Cl2 Rh2 Rh1 173.172(16) y
O2 Rh2 Rh1 87.04(5) no
O4 Rh2 Rh1 87.50(5) no
N2 Rh2 Rh1 89.45(6) no
N4 Rh2 Rh1 88.20(5) no
O2 Rh2 Cl2 87.35(5) y
O4 Rh2 Cl2 88.49(5) y
N2 Rh2 Cl2 96.19(6) y
N4 Rh2 Cl2 95.79(5) y
O4 Rh2 O2 88.69(6) n
N2 Rh2 O2 176.45(7) n
N4 Rh2 O2 90.93(7) n
N2 Rh2 O4 91.68(7) n
N4 Rh2 O4 175.69(7) n
N4 Rh2 N2 88.44(7) n
C2 N1 C1 118.0(2) ?
C2 N1 Rh1 119.31(18) ?
C1 N1 Rh1 122.72(15) ?
C8 N2 C1 118.1(2) ?
C8 N2 Rh2 120.58(17) ?
C1 N2 Rh2 120.95(15) ?
N1 C1 N2 117.58(19) ?
N1 C1 C5 122.0(2) ?
N2 C1 C5 120.4(2) ?
N1 C2 C3 122.4(3) ?
N1 C2 H1 118.8 ?
C3 C2 H1 118.8 ?
C4 C3 C2 120.9(2) ?
C4 C3 H2 119.5 ?
C2 C3 H2 119.5 ?
C3 C4 C5 118.4(2) ?
C3 C4 H3 120.8 ?
C5 C4 H3 120.8 ?
C6 C5 C4 122.3(2) ?
C6 C5 C1 119.5(2) ?
C4 C5 C1 118.2(2) ?
C7 C6 C5 118.9(2) ?
C7 C6 H4 120.6 ?
C5 C6 H4 120.6 ?
C6 C7 C8 119.2(3) ?
C6 C7 H5 120.4 ?
C8 C7 H5 120.4 ?
N2 C8 C7 123.8(3) ?
N2 C8 H6 118.1 ?
C7 C8 H6 118.1 ?
C10 N3 C9 117.95(19) ?
C10 N3 Rh1 120.86(16) ?
C9 N3 Rh1 121.16(14) ?
C16 N4 C9 117.92(19) ?
C16 N4 Rh2 119.56(15) ?
C9 N4 Rh2 122.46(14) ?
N4 C9 N3 117.51(19) ?
N4 C9 C13 121.0(2) ?
N3 C9 C13 121.5(2) ?
N3 C10 C11 123.6(2) ?
N3 C10 H7 118.2 ?
C11 C10 H7 118.2 ?
C12 C11 C10 119.0(2) ?
C12 C11 H8 120.5 ?
C10 C11 H8 120.5 ?
C11 C12 C13 119.8(2) ?
C11 C12 H9 120.1 ?
C13 C12 H9 120.1 ?
C14 C13 C9 119.2(2) ?
C14 C13 C12 122.8(2) ?
C9 C13 C12 118.0(2) ?
C15 C14 C13 118.5(2) ?
C15 C14 H10 120.7 ?
C13 C14 H10 120.7 ?
C14 C15 C16 119.9(2) ?
C14 C15 H11 120.0 ?
C16 C15 H11 120.0 ?
N4 C16 C15 123.3(2) ?
N4 C16 H12 118.4 ?
C15 C16 H12 118.4 ?
C17 O1 Rh1 118.63(15) ?
C17 O2 Rh2 119.38(14) ?
O2 C17 O1 125.8(2) ?
O2 C17 C18B 118.4(11) ?
O1 C17 C18B 114.5(11) ?
O2 C17 C18A 116.6(3) ?
O1 C17 C18A 117.5(3) ?
C19 C18A C17 114.3(3) ?
C19 C18A H13A 108.7 ?
C17 C18A H13A 108.7 ?
C19 C18A H14A 108.7 ?
C17 C18A H14A 108.7 ?
H13A C18A H14A 107.6 ?
C17 C18B C19 117.0(19) ?
C17 C18B H13B 108.0 ?
C19 C18B H13B 108.0 ?
C17 C18B H14B 108.0 ?
C19 C18B H14B 108.0 ?
H13B C18B H14B 107.3 ?
C18A C19 C20A 112.7(5) ?
C20B C19 H16B 105.7 ?
C18B C19 H16B 105.7 ?
C20B C19 H15B 105.7 ?
C18B C19 H15B 105.7 ?
H16B C19 H15B 106.2 ?
C18A C19 H15A 109.1 ?
C20A C19 H15A 109.1 ?
C18A C19 H16A 109.1 ?
C20A C19 H16A 109.1 ?
H15A C19 H16A 107.8 ?
C19 C20A H17A 109.5 ?
C19 C20A H18A 109.5 ?
C19 C20A H19A 109.5 ?
C19 C20B H17B 109.5 ?
C19 C20B H18B 109.5 ?
H17B C20B H18B 109.5 ?
C19 C20B H19B 109.5 ?
H17B C20B H19B 109.5 ?
H18B C20B H19B 109.5 ?
C21 O3 Rh1 119.59(14) ?
C21 O4 Rh2 119.33(14) ?
O3 C21 O4 125.3(2) ?
O3 C21 C22B 117.9(3) ?
O4 C21 C22B 116.5(3) ?
O3 C21 C22A 117.9(3) ?
O4 C21 C22A 116.5(3) ?
C21 C22B C23B 118.1(6) ?
C21 C22B H20B 107.8 ?
C23B C22B H20B 107.8 ?
C21 C22B H21B 107.8 ?
C23B C22B H21B 107.8 ?
H20B C22B H21B 107.1 ?
C24B C23B C22B 106.9(10) ?
C24B C23B H22B 110.3 ?
C22B C23B H22B 110.3 ?
C24B C23B H23B 110.3 ?
C22B C23B H23B 110.3 ?
H22B C23B H23B 108.6 ?
C21 C22A C23A 110.8(6) ?
C21 C22A H20A 109.5 ?
C23A C22A H20A 109.5 ?
C21 C22A H21A 109.5 ?
C23A C22A H21A 109.5 ?
H20A C22A H21A 108.1 ?
C24A C23A C22A 112.6(9) ?
C24A C23A H22A 109.1 ?
C22A C23A H22A 109.1 ?
C24A C23A H23A 109.1 ?
C22A C23A H23A 109.1 ?
H22A C23A H23A 107.8 ?
C23A C24A H24A 109.5 ?
C23A C24A H25A 109.5 ?
H24A C24A H25A 109.5 ?
C23A C24A H26A 109.5 ?
H24A C24A H26A 109.5 ?
H25A C24A H26A 109.5 ?
N5 C25 C26 178.9(4) ?
C25 C26 H27 109.5 ?
C25 C26 H28 109.5 ?
H27 C26 H28 109.5 ?
C25 C26 H29 109.5 ?
H27 C26 H29 109.5 ?
H28 C26 H29 109.5 ?

loop_
_geom_bond_atom_site_label_1
_geom_bond_atom_site_label_2
_geom_bond_distance
_geom_bond_publ_flag
Rh1 Rh2 2.4269(4) y
Rh1 Cl1 2.5666(7) y
Rh1 O1 2.0569(16) y
Rh1 O3 2.0537(16) y
Rh1 N1 2.0374(19) y
Rh1 N3 2.0377(18) y
Rh2 Cl2 2.5784(7) y
Rh2 O2 2.0500(15) y
Rh2 O4 2.0508(15) y
Rh2 N2 2.0278(19) y
Rh2 N4 2.0284(18) y
N1 C2 1.334(3) ?
N1 C1 1.369(3) ?
N2 C8 1.327(3) ?
N2 C1 1.377(3) ?
C1 C5 1.417(3) ?
C2 C3 1.405(4) ?
C2 H1 0.9500 ?
C3 C4 1.351(4) ?
C3 H2 0.9500 ?
C4 C5 1.416(4) ?
C4 H3 0.9500 ?
C5 C6 1.405(4) ?
C6 C7 1.357(4) ?
C6 H4 0.9500 ?
C7 C8 1.403(3) ?
C7 H5 0.9500 ?
C8 H6 0.9500 ?
N3 C10 1.329(3) ?
N3 C9 1.378(3) ?
N4 C16 1.337(3) ?
N4 C9 1.371(3) ?
C9 C13 1.412(3) ?
C10 C11 1.406(3) ?
C10 H7 0.9500 ?
C11 C12 1.353(4) ?
C11 H8 0.9500 ?
C12 C13 1.416(3) ?
C12 H9 0.9500 ?
C13 C14 1.403(3) ?
C14 C15 1.362(4) ?
C14 H10 0.9500 ?
C15 C16 1.391(3) ?
C15 H11 0.9500 ?
C16 H12 0.9500 ?
O1 C17 1.269(3) ?
O2 C17 1.269(3) ?
C17 C18B 1.49(3) ?
C17 C18A 1.524(5) ?
C18A C19 1.508(6) ?
C18A H13A 0.9900 ?
C18A H14A 0.9900 ?
C18B C19 1.50(3) ?
C18B H13B 0.9900 ?
C18B H14B 0.9900 ?
C19 C20A 1.503(11) ?
C19 C20B 1.52(5) ?
C19 H16B 0.9900 ?
C19 H15B 0.9900 ?
C19 H15A 0.9900 ?
C19 H16A 0.9900 ?
C20A H17A 0.9800 ?
C20A H18A 0.9800 ?
C20A H19A 0.9800 ?
C20B H17B 0.9800 ?
C20B H18B 0.9800 ?
C20B H19B 0.9800 ?
O3 C21 1.262(3) ?
O4 C21 1.267(3) ?
C21 C22B 1.507(8) ?
C21 C22A 1.527(7) ?
C22B C23B 1.539(13) ?
C22B H20B 0.9900 ?
C22B H21B 0.9900 ?
C23B C24B 1.511(15) ?
C23B H22B 0.9900 ?
C23B H23B 0.9900 ?
C24B H24B 0.9800 ?
C24B H25B 0.9800 ?
C24B H26B 0.9800 ?
C22A C23A 1.571(12) ?
C22A H20A 0.9900 ?
C22A H21A 0.9900 ?
C23A C24A 1.486(13) ?
C23A H22A 0.9900 ?
C23A H23A 0.9900 ?
C24A H24A 0.9800 ?
C24A H25A 0.9800 ?
C24A H26A 0.9800 ?
N5 C25 1.136(5) ?
C25 C26 1.435(5) ?
C26 H27 0.9800 ?
C26 H28 0.9800 ?
C26 H29 0.9800 ?

loop_
_geom_torsion_atom_site_label_1
_geom_torsion_atom_site_label_2
_geom_torsion_atom_site_label_3
_geom_torsion_atom_site_label_4
_geom_torsion
_geom_torsion_publ_flag
O1 Rh1 Rh2 O2 -8.33(6) y
O3 Rh1 Rh2 O4 -7.90(6) y
N1 Rh1 Rh2 N2 -8.76(7) y
N3 Rh1 Rh2 N4 -9.74(7) y
N3 Rh1 Rh2 N2 -98.20(7) ?
O3 Rh1 Rh2 N2 83.80(7) ?
O1 Rh1 Rh2 N2 172.19(7) ?
N1 Rh1 Rh2 N4 79.70(7) ?
O3 Rh1 Rh2 N4 172.25(7) ?
O1 Rh1 Rh2 N4 -99.35(7) ?
N1 Rh1 Rh2 O2 170.72(7) ?
N3 Rh1 Rh2 O2 81.28(7) ?
O3 Rh1 Rh2 O2 -96.73(7) ?
N1 Rh1 Rh2 O4 -100.46(7) ?
N3 Rh1 Rh2 O4 170.10(7) ?
O1 Rh1 Rh2 O4 80.49(7) ?
N3 Rh1 N1 C2 -82.57(18) ?
O3 Rh1 N1 C2 101.62(18) ?
Rh2 Rh1 N1 C2 -171.52(17) ?
Cl1 Rh1 N1 C2 14.35(18) ?
N3 Rh1 N1 C1 97.21(17) ?
O3 Rh1 N1 C1 -78.61(17) ?
Rh2 Rh1 N1 C1 8.26(16) ?
Cl1 Rh1 N1 C1 -165.88(16) ?
N4 Rh2 N2 C8 97.28(19) ?
O4 Rh2 N2 C8 -87.03(19) ?
Rh1 Rh2 N2 C8 -174.51(18) ?
Cl2 Rh2 N2 C8 1.63(18) ?
N4 Rh2 N2 C1 -75.87(17) ?
O4 Rh2 N2 C1 99.82(17) ?
Rh1 Rh2 N2 C1 12.34(16) ?
Cl2 Rh2 N2 C1 -171.52(16) ?
C2 N1 C1 N2 178.4(2) ?
Rh1 N1 C1 N2 -1.3(3) ?
C2 N1 C1 C5 -1.3(3) ?
Rh1 N1 C1 C5 178.96(16) ?
C8 N2 C1 N1 177.5(2) ?
Rh2 N2 C1 N1 -9.2(3) ?
C8 N2 C1 C5 -2.9(3) ?
Rh2 N2 C1 C5 170.46(16) ?
C1 N1 C2 C3 1.2(4) ?
Rh1 N1 C2 C3 -179.0(2) ?
N1 C2 C3 C4 -0.5(4) ?
C2 C3 C4 C5 -0.3(4) ?
C3 C4 C5 C6 -179.6(3) ?
C3 C4 C5 C1 0.2(4) ?
N1 C1 C5 C6 -179.6(2) ?
N2 C1 C5 C6 0.7(3) ?
N1 C1 C5 C4 0.6(3) ?
N2 C1 C5 C4 -179.1(2) ?
C4 C5 C6 C7 -178.6(2) ?
C1 C5 C6 C7 1.6(4) ?
C5 C6 C7 C8 -1.7(4) ?
C1 N2 C8 C7 2.8(4) ?
Rh2 N2 C8 C7 -170.50(19) ?
C6 C7 C8 N2 -0.5(4) ?
N1 Rh1 N3 C10 100.86(18) ?
O1 Rh1 N3 C10 -83.63(18) ?
Rh2 Rh1 N3 C10 -171.35(17) ?
Cl1 Rh1 N3 C10 5.11(17) ?
N1 Rh1 N3 C9 -76.97(17) ?
O1 Rh1 N3 C9 98.54(16) ?
Rh2 Rh1 N3 C9 10.82(15) ?
Cl1 Rh1 N3 C9 -172.72(15) ?
N2 Rh2 N4 C16 -81.45(17) ?
O2 Rh2 N4 C16 102.05(17) ?
Rh1 Rh2 N4 C16 -170.94(16) ?
Cl2 Rh2 N4 C16 14.62(16) ?
N2 Rh2 N4 C9 101.65(17) ?
O2 Rh2 N4 C9 -74.85(16) ?
Rh1 Rh2 N4 C9 12.16(16) ?
Cl2 Rh2 N4 C9 -162.28(15) ?
C16 N4 C9 N3 175.89(19) ?
Rh2 N4 C9 N3 -7.2(3) ?
C16 N4 C9 C13 -4.7(3) ?
Rh2 N4 C9 C13 172.23(15) ?
C10 N3 C9 N4 177.41(19) ?
Rh1 N3 C9 N4 -4.7(3) ?
C10 N3 C9 C13 -2.0(3) ?
Rh1 N3 C9 C13 175.92(16) ?
C9 N3 C10 C11 -0.7(3) ?
Rh1 N3 C10 C11 -178.63(18) ?
N3 C10 C11 C12 2.3(4) ?
C10 C11 C12 C13 -1.1(4) ?
N4 C9 C13 C14 3.7(3) ?
N3 C9 C13 C14 -177.0(2) ?
N4 C9 C13 C12 -176.3(2) ?
N3 C9 C13 C12 3.1(3) ?
C11 C12 C13 C14 178.6(2) ?
C11 C12 C13 C9 -1.5(3) ?
C9 C13 C14 C15 -0.2(3) ?
C12 C13 C14 C15 179.7(2) ?
C13 C14 C15 C16 -2.0(4) ?
C9 N4 C16 C15 2.5(3) ?
Rh2 N4 C16 C15 -174.54(18) ?
C14 C15 C16 N4 0.9(4) ?
N3 Rh1 O1 C17 -81.10(17) ?
O3 Rh1 O1 C17 94.87(17) ?
Rh2 Rh1 O1 C17 7.84(16) ?
Cl1 Rh1 O1 C17 -178.06(17) ?
N4 Rh2 O2 C17 100.11(17) ?
O4 Rh2 O2 C17 -75.59(17) ?
Rh1 Rh2 O2 C17 11.97(16) ?
Cl2 Rh2 O2 C17 -164.14(17) ?
Rh2 O2 C17 O1 -9.6(3) ?
Rh2 O2 C17 C18B -176.2(12) ?
Rh2 O2 C17 C18A 166.2(4) ?
Rh1 O1 C17 O2 -0.6(3) ?
Rh1 O1 C17 C18B 166.4(12) ?
Rh1 O1 C17 C18A -176.5(4) ?
O2 C17 C18A C19 27.2(8) ?
O1 C17 C18A C19 -156.5(4) ?
C18B C17 C18A C19 -74(4) ?
O2 C17 C18B C19 -6(2) ?
O1 C17 C18B C19 -174.2(13) ?
C17 C18A C19 C20A -172.8(6) ?
C17 C18B C19 C20B -160(2) ?
N1 Rh1 O3 C21 99.14(18) ?
O1 Rh1 O3 C21 -76.31(17) ?
Rh2 Rh1 O3 C21 11.50(17) ?
Cl1 Rh1 O3 C21 -165.19(17) ?
N2 Rh2 O4 C21 -81.93(17) ?
O2 Rh2 O4 C21 94.53(17) ?
Rh1 Rh2 O4 C21 7.44(16) ?
Cl2 Rh2 O4 C21 -178.08(17) ?
Rh1 O3 C21 O4 -9.3(3) ?
Rh1 O3 C21 C22B 178.2(5) ?
Rh1 O3 C21 C22A 163.9(4) ?
Rh2 O4 C21 O3 -0.5(3) ?
Rh2 O4 C21 C22B 172.0(5) ?
Rh2 O4 C21 C22A -173.8(4) ?
O3 C21 C22B C23B -25.5(13) ?
O4 C21 C22B C23B 161.4(9) ?
C22A C21 C22B C23B 68(2) ?
C21 C22B C23B C24B 138.9(7) ?
O3 C21 C22A C23A 25.1(10) ?
O4 C21 C22A C23A -161.1(7) ?
C22B C21 C22A C23A -68(2) ?
C21 C22A C23A C24A 176.8(9) ?
